data_7133967
loop_
_publ_author_name
'Kim, Dopil'
'Kim, Jun Yeong'
'Kim, Haein'
'Jeong, Eunjin'
'Lee, Minhyuk'
'Kim, Dongwook'
'Kim, JunWoo'
'Park, Myung Hwan'
'Kim, Min'

_publ_section_title
;
 Positional effects of electron-donating and withdrawing groups on the
 photophysical properties of single benzene fluorophores.
;
_journal_issue 100
_journal_name_full 'Chemical communications (Cambridge, England)'
_journal_page_first 14956
_journal_page_last 14959
_journal_paper_doi 10.1039/d4cc04451g
_journal_volume 60
_journal_year 2024
_chemical_formula_moiety 'C10 H11 N O4'
_chemical_formula_sum 'C10 H11 N O4'
_chemical_formula_weight 209.20
_space_group_crystal_system triclinic
_space_group_IT_number 2
_space_group_name_Hall '-P 1'
_space_group_name_H-M_alt 'P -1'
_atom_sites_solution_hydrogens mixed
_atom_sites_solution_primary direct
_audit_creation_method SHELXL-2019/3
_audit_update_record
;
2024-08-28 deposited with the CCDC.	2024-10-22 downloaded from the CCDC.
;
_cell_angle_alpha 73.42(2)
_cell_angle_beta 81.83(2)
_cell_angle_gamma 86.68(2)
_cell_formula_units_Z 4
_cell_length_a 8.831(6)
_cell_length_b 9.067(6)
_cell_length_c 13.811(9)
_cell_measurement_reflns_used 6825
_cell_measurement_temperature 253(2)
_cell_measurement_theta_max 25.88
_cell_measurement_theta_min 2.42
_cell_volume 1048.9(12)
_computing_cell_refinement 'Bruker APEX5'
_computing_data_collection 'Bruker APEX5'
_computing_data_reduction 'Bruker APEX5'
_computing_molecular_graphics ORTEP
_computing_publication_material CIFTAB
_computing_structure_refinement 'SHELXL-2019/2 (Sheldrick, 2019)'
_computing_structure_solution 'SHELXS-2013/1 (Sheldrick, 2013)'
_diffrn_ambient_temperature 253(2)
_diffrn_measured_fraction_theta_full 0.998
_diffrn_measured_fraction_theta_max 0.990
_diffrn_measurement_device_type 'PHOTON II 14'
_diffrn_measurement_method 'phi and omega scans'
_diffrn_radiation_type MoK\a
_diffrn_radiation_wavelength 0.71073
_diffrn_reflns_av_R_equivalents 0.0880
_diffrn_reflns_av_unetI/netI 0.0425
_diffrn_reflns_Laue_measured_fraction_full 0.998
_diffrn_reflns_Laue_measured_fraction_max 0.990
_diffrn_reflns_limit_h_max 10
_diffrn_reflns_limit_h_min -10
_diffrn_reflns_limit_k_max 11
_diffrn_reflns_limit_k_min -11
_diffrn_reflns_limit_l_max 16
_diffrn_reflns_limit_l_min -16
_diffrn_reflns_number 28678
_diffrn_reflns_point_group_measured_fraction_full 0.998
_diffrn_reflns_point_group_measured_fraction_max 0.990
_diffrn_reflns_theta_full 25.242
_diffrn_reflns_theta_max 26.000
_diffrn_reflns_theta_min 2.421
_diffrn_source 'IuS 3.0 Microfocus'
_exptl_absorpt_coefficient_mu 0.104
_exptl_absorpt_correction_T_max 0.7453
_exptl_absorpt_correction_T_min 0.6624
_exptl_absorpt_correction_type multi-scan
_exptl_absorpt_process_details SADABS
_exptl_crystal_colour colourless
_exptl_crystal_density_diffrn 1.325
_exptl_crystal_description block
_exptl_crystal_F_000 440
_exptl_crystal_size_max 0.116
_exptl_crystal_size_mid 0.053
_exptl_crystal_size_min 0.048
_refine_diff_density_max 0.217
_refine_diff_density_min -0.212
_refine_diff_density_rms 0.041
_refine_ls_extinction_method none
_refine_ls_goodness_of_fit_ref 1.039
_refine_ls_hydrogen_treatment mixed
_refine_ls_matrix_type full
_refine_ls_number_parameters 287
_refine_ls_number_reflns 4081
_refine_ls_number_restraints 0
_refine_ls_restrained_S_all 1.039
_refine_ls_R_factor_all 0.0828
_refine_ls_R_factor_gt 0.0491
_refine_ls_shift/su_max 0.000
_refine_ls_shift/su_mean 0.000
_refine_ls_structure_factor_coef Fsqd
_refine_ls_weighting_details 'w=1/[\s^2^(Fo^2^)+(0.0755P)^2^+0.1594P] where P=(Fo^2^+2Fc^2^)/3'
_refine_ls_weighting_scheme calc
_refine_ls_wR_factor_gt 0.1293
_refine_ls_wR_factor_ref 0.1530
_reflns_Friedel_coverage 0.000
_reflns_number_gt 2719
_reflns_number_total 4081
_reflns_threshold_expression 'I > 2\s(I)'
_cod_data_source_file d4cc04451g2.cif
_cod_data_source_block 24009_002
_cod_depositor_comments
;
The following automatic conversions were performed:

data item '_exptl_absorpt_correction_type' value 'MULTI-SCAN' was
changed to 'multi-scan' in accordance with the
/home/data/users/saulius/crontab/automatic-downloads/rss-feeds/RSC/lib/dictionaries/cif_core.dic
dictionary named 'cif_core.dic' version 2.4.2 last updated on
2011-04-26.

Automatic conversion script
Id: cif_fix_values 8170 2020-07-09 18:12:32Z antanas 

 Adding full bibliography for 7133967.cif.
;
_cod_original_cell_volume 1049.0(12)
_cod_database_code 7133967
_shelx_shelxl_version_number 2019/3
_shelx_space_group_comment
;
The symmetry employed for this shelxl refinement is uniquely defined
by the following loop, which should always be used as a source of
symmetry information in preference to the above space-group names.
They are only intended as comments.
;
_shelx_estimated_absorpt_t_min 0.988
_shelx_estimated_absorpt_t_max 0.995

loop_
_space_group_symop_operation_xyz
'x, y, z'
'-x, -y, -z'

loop_
_atom_site_label
_atom_site_type_symbol
_atom_site_fract_x
_atom_site_fract_y
_atom_site_fract_z
_atom_site_U_iso_or_equiv
_atom_site_adp_type
_atom_site_occupancy
_atom_site_site_symmetry_order
_atom_site_calc_flag
_atom_site_refinement_flags_posn
_atom_site_refinement_flags_adp
_atom_site_refinement_flags_occupancy
_atom_site_disorder_assembly
_atom_site_disorder_group
N1 N 0.0226(2) 0.7870(2) 0.15201(14) 0.0607(5) Uani 1 1 d . . . . .
H1A H 0.052(3) 0.881(3) 0.115(2) 0.091 Uiso 1 1 d . U . . .
H1B H -0.019(3) 0.723(3) 0.129(2) 0.091 Uiso 1 1 d . U . . .
C2 C 0.0807(2) 0.7269(2) 0.24219(14) 0.0453(4) Uani 1 1 d . . . . .
C3 C 0.0709(2) 0.5690(2) 0.29417(14) 0.0476(5) Uani 1 1 d . . . . .
H3 H 0.022137 0.503017 0.267272 0.057 Uiso 1 1 calc R U . . .
C4 C 0.1322(2) 0.5102(2) 0.38405(14) 0.0448(4) Uani 1 1 d . . . . .
H4 H 0.126061 0.404100 0.416885 0.054 Uiso 1 1 calc R U . . .
C5 C 0.2037(2) 0.6052(2) 0.42768(13) 0.0416(4) Uani 1 1 d . . . . .
C6 C 0.2093(2) 0.7644(2) 0.37777(14) 0.0434(4) Uani 1 1 d . . . . .
C7 C 0.1496(2) 0.8236(2) 0.28629(14) 0.0472(5) Uani 1 1 d . . . . .
H7 H 0.155411 0.929709 0.253412 0.057 Uiso 1 1 calc R U . . .
C8 C 0.2781(2) 0.5428(2) 0.52081(14) 0.0451(4) Uani 1 1 d . . . . .
O9 O 0.3507(2) 0.61890(18) 0.55667(12) 0.0689(5) Uani 1 1 d . . . . .
O10 O 0.25915(17) 0.39094(16) 0.56143(10) 0.0540(4) Uani 1 1 d . . . . .
C11 C 0.3268(3) 0.3223(3) 0.65398(16) 0.0612(6) Uani 1 1 d . . . . .
H11A H 0.300628 0.214397 0.679719 0.092 Uiso 1 1 calc R U . . .
H11B H 0.287826 0.375026 0.704682 0.092 Uiso 1 1 calc R U . . .
H11C H 0.437092 0.331469 0.639509 0.092 Uiso 1 1 calc R U . . .
C12 C 0.2738(2) 0.8801(2) 0.41937(15) 0.0487(5) Uani 1 1 d . . . . .
O13 O 0.39378(18) 0.94502(18) 0.38451(12) 0.0628(4) Uani 1 1 d . . . . .
O14 O 0.17499(19) 0.91171(18) 0.49394(12) 0.0636(4) Uani 1 1 d . . . . .
C15 C 0.2225(3) 1.0266(3) 0.5379(2) 0.0767(8) Uani 1 1 d . . . . .
H15A H 0.142525 1.042294 0.590031 0.115 Uiso 1 1 calc R U . . .
H15B H 0.241240 1.122818 0.484935 0.115 Uiso 1 1 calc R U . . .
H15C H 0.315620 0.991378 0.567925 0.115 Uiso 1 1 calc R U . . .
N21 N 0.5295(3) 0.7138(3) 0.69371(15) 0.0655(6) Uani 1 1 d . . . . .
H21A H 0.499(3) 0.658(3) 0.663(2) 0.098 Uiso 1 1 d . U . . .
H21B H 0.529(3) 0.817(3) 0.664(2) 0.098 Uiso 1 1 d . U . . .
C22 C 0.5868(2) 0.6525(2) 0.78413(14) 0.0482(5) Uani 1 1 d . . . . .
C23 C 0.5950(2) 0.4937(2) 0.82991(15) 0.0509(5) Uani 1 1 d . . . . .
H23 H 0.557523 0.425542 0.799243 0.061 Uiso 1 1 calc R U . . .
C24 C 0.6575(2) 0.4362(2) 0.91943(15) 0.0489(5) Uani 1 1 d . . . . .
H24 H 0.663369 0.329046 0.948140 0.059 Uiso 1 1 calc R U . . .
C25 C 0.7127(2) 0.5338(2) 0.96905(14) 0.0434(4) Uani 1 1 d . . . . .
C26 C 0.6983(2) 0.6940(2) 0.92510(14) 0.0429(4) Uani 1 1 d . . . . .
C27 C 0.6390(2) 0.7517(2) 0.83398(14) 0.0467(5) Uani 1 1 d . . . . .
H27 H 0.633485 0.858794 0.804802 0.056 Uiso 1 1 calc R U . . .
C28 C 0.7851(2) 0.4739(2) 1.06248(15) 0.0464(4) Uani 1 1 d . . . . .
O29 O 0.84162(19) 0.55337(17) 1.10471(12) 0.0650(5) Uani 1 1 d . . . . .
O30 O 0.78437(19) 0.31974(17) 1.09750(11) 0.0622(4) Uani 1 1 d . . . . .
C31 C 0.8566(3) 0.2534(3) 1.18850(18) 0.0703(7) Uani 1 1 d . . . . .
H31A H 0.848475 0.142243 1.208043 0.105 Uiso 1 1 calc R U . . .
H31B H 0.806109 0.292745 1.243376 0.105 Uiso 1 1 calc R U . . .
H31C H 0.963707 0.280711 1.174966 0.105 Uiso 1 1 calc R U . . .
C32 C 0.7398(2) 0.8117(2) 0.97446(15) 0.0477(5) Uani 1 1 d . . . . .
O33 O 0.8527(2) 0.88983(19) 0.94663(12) 0.0696(5) Uani 1 1 d . . . . .
O34 O 0.62885(18) 0.82861(17) 1.04761(11) 0.0594(4) Uani 1 1 d . . . . .
C35 C 0.6517(3) 0.9465(3) 1.0960(2) 0.0731(8) Uani 1 1 d . . . . .
H35A H 0.567638 0.945974 1.149530 0.110 Uiso 1 1 calc R U . . .
H35B H 0.655728 1.046356 1.045729 0.110 Uiso 1 1 calc R U . . .
H35C H 0.747126 0.926003 1.125037 0.110 Uiso 1 1 calc R U . . .

loop_
_atom_site_aniso_label
_atom_site_aniso_U_11
_atom_site_aniso_U_22
_atom_site_aniso_U_33
_atom_site_aniso_U_23
_atom_site_aniso_U_13
_atom_site_aniso_U_12
N1 0.0722(13) 0.0580(12) 0.0556(10) -0.0093(9) -0.0295(9) -0.0142(10)
C2 0.0439(10) 0.0505(11) 0.0443(10) -0.0144(9) -0.0116(8) -0.0032(8)
C3 0.0472(11) 0.0537(12) 0.0481(10) -0.0202(9) -0.0120(8) -0.0082(9)
C4 0.0472(11) 0.0428(10) 0.0453(10) -0.0127(8) -0.0068(8) -0.0055(8)
C5 0.0397(10) 0.0467(10) 0.0414(9) -0.0159(8) -0.0081(7) -0.0004(8)
C6 0.0425(10) 0.0453(10) 0.0472(10) -0.0176(8) -0.0124(8) -0.0006(8)
C7 0.0482(11) 0.0456(10) 0.0499(10) -0.0122(9) -0.0152(8) -0.0025(8)
C8 0.0471(11) 0.0465(11) 0.0446(10) -0.0156(8) -0.0105(8) 0.0004(8)
O9 0.0912(13) 0.0575(10) 0.0667(9) -0.0146(8) -0.0432(9) -0.0071(9)
O10 0.0663(10) 0.0485(8) 0.0484(8) -0.0096(6) -0.0197(7) -0.0004(7)
C11 0.0732(15) 0.0569(13) 0.0507(11) -0.0058(10) -0.0204(11) 0.0046(11)
C12 0.0561(12) 0.0430(10) 0.0524(11) -0.0155(9) -0.0223(9) 0.0045(9)
O13 0.0616(10) 0.0575(9) 0.0770(10) -0.0245(8) -0.0198(8) -0.0095(8)
O14 0.0707(11) 0.0659(10) 0.0667(10) -0.0361(8) -0.0141(8) -0.0010(8)
C15 0.102(2) 0.0706(16) 0.0769(16) -0.0449(14) -0.0265(14) 0.0017(14)
N21 0.0846(15) 0.0633(13) 0.0578(11) -0.0202(10) -0.0291(10) -0.0107(11)
C22 0.0450(11) 0.0584(12) 0.0455(10) -0.0194(9) -0.0077(8) -0.0053(9)
C23 0.0544(12) 0.0537(12) 0.0517(11) -0.0253(10) -0.0033(9) -0.0142(9)
C24 0.0527(12) 0.0447(11) 0.0521(11) -0.0181(9) -0.0023(9) -0.0101(9)
C25 0.0432(10) 0.0425(10) 0.0466(10) -0.0160(8) -0.0034(8) -0.0074(8)
C26 0.0419(10) 0.0452(10) 0.0450(9) -0.0164(8) -0.0072(8) -0.0055(8)
C27 0.0497(11) 0.0440(10) 0.0498(10) -0.0154(9) -0.0115(8) -0.0039(8)
C28 0.0465(11) 0.0435(10) 0.0508(11) -0.0153(9) -0.0063(8) -0.0042(8)
O29 0.0817(11) 0.0512(9) 0.0702(10) -0.0165(8) -0.0344(8) -0.0081(8)
O30 0.0827(12) 0.0430(8) 0.0633(9) -0.0116(7) -0.0230(8) -0.0047(7)
C31 0.0873(18) 0.0560(14) 0.0658(14) -0.0085(11) -0.0254(13) 0.0055(12)
C32 0.0593(12) 0.0393(10) 0.0470(10) -0.0091(8) -0.0200(9) -0.0046(9)
O33 0.0837(12) 0.0651(10) 0.0643(10) -0.0175(8) -0.0129(8) -0.0326(9)
O34 0.0663(10) 0.0586(9) 0.0647(9) -0.0334(8) -0.0141(7) 0.0022(7)
C35 0.101(2) 0.0604(14) 0.0776(16) -0.0410(13) -0.0420(15) 0.0230(13)

loop_
_atom_type_symbol
_atom_type_description
_atom_type_scat_dispersion_real
_atom_type_scat_dispersion_imag
_atom_type_scat_source
C C 0.0033 0.0016 'International Tables Vol C Tables 4.2.6.8 and 6.1.1.4'
H H 0.0000 0.0000 'International Tables Vol C Tables 4.2.6.8 and 6.1.1.4'
N N 0.0061 0.0033 'International Tables Vol C Tables 4.2.6.8 and 6.1.1.4'
O O 0.0106 0.0060 'International Tables Vol C Tables 4.2.6.8 and 6.1.1.4'

loop_
_geom_angle_atom_site_label_1
_geom_angle_atom_site_label_2
_geom_angle_atom_site_label_3
_geom_angle
_geom_angle_site_symmetry_1
_geom_angle_site_symmetry_3
_geom_angle_publ_flag
C2 N1 H1A 116.9(18) . . ?
C2 N1 H1B 116.5(18) . . ?
H1A N1 H1B 125(3) . . ?
N1 C2 C7 120.23(19) . . ?
N1 C2 C3 121.47(17) . . ?
C7 C2 C3 118.29(17) . . ?
C4 C3 C2 120.66(17) . . ?
C4 C3 H3 119.7 . . ?
C2 C3 H3 119.7 . . ?
C3 C4 C5 121.45(19) . . ?
C3 C4 H4 119.3 . . ?
C5 C4 H4 119.3 . . ?
C4 C5 C6 118.17(17) . . ?
C4 C5 C8 122.17(18) . . ?
C6 C5 C8 119.60(16) . . ?
C7 C6 C5 120.48(17) . . ?
C7 C6 C12 115.86(17) . . ?
C5 C6 C12 123.64(16) . . ?
C6 C7 C2 120.89(19) . . ?
C6 C7 H7 119.6 . . ?
C2 C7 H7 119.6 . . ?
O9 C8 O10 122.88(18) . . ?
O9 C8 C5 124.30(19) . . ?
O10 C8 C5 112.81(16) . . ?
C8 O10 C11 115.88(16) . . ?
O10 C11 H11A 109.5 . . ?
O10 C11 H11B 109.5 . . ?
H11A C11 H11B 109.5 . . ?
O10 C11 H11C 109.5 . . ?
H11A C11 H11C 109.5 . . ?
H11B C11 H11C 109.5 . . ?
O13 C12 O14 124.44(19) . . ?
O13 C12 C6 124.4(2) . . ?
O14 C12 C6 110.94(19) . . ?
C12 O14 C15 116.02(19) . . ?
O14 C15 H15A 109.5 . . ?
O14 C15 H15B 109.5 . . ?
H15A C15 H15B 109.5 . . ?
O14 C15 H15C 109.5 . . ?
H15A C15 H15C 109.5 . . ?
H15B C15 H15C 109.5 . . ?
C22 N21 H21A 121(2) . . ?
C22 N21 H21B 120.7(18) . . ?
H21A N21 H21B 118(3) . . ?
N21 C22 C23 122.36(19) . . ?
N21 C22 C27 119.4(2) . . ?
C23 C22 C27 118.23(18) . . ?
C24 C23 C22 120.68(18) . . ?
C24 C23 H23 119.7 . . ?
C22 C23 H23 119.7 . . ?
C23 C24 C25 121.67(19) . . ?
C23 C24 H24 119.2 . . ?
C25 C24 H24 119.2 . . ?
C24 C25 C26 117.52(18) . . ?
C24 C25 C28 122.20(18) . . ?
C26 C25 C28 120.27(16) . . ?
C27 C26 C25 120.79(17) . . ?
C27 C26 C32 115.93(17) . . ?
C25 C26 C32 123.24(16) . . ?
C26 C27 C22 121.01(19) . . ?
C26 C27 H27 119.5 . . ?
C22 C27 H27 119.5 . . ?
O29 C28 O30 122.21(19) . . ?
O29 C28 C25 124.47(19) . . ?
O30 C28 C25 113.32(16) . . ?
C28 O30 C31 115.97(17) . . ?
O30 C31 H31A 109.5 . . ?
O30 C31 H31B 109.5 . . ?
H31A C31 H31B 109.5 . . ?
O30 C31 H31C 109.5 . . ?
H31A C31 H31C 109.5 . . ?
H31B C31 H31C 109.5 . . ?
O33 C32 O34 123.90(19) . . ?
O33 C32 C26 124.6(2) . . ?
O34 C32 C26 111.26(18) . . ?
C32 O34 C35 116.16(19) . . ?
O34 C35 H35A 109.5 . . ?
O34 C35 H35B 109.5 . . ?
H35A C35 H35B 109.5 . . ?
O34 C35 H35C 109.5 . . ?
H35A C35 H35C 109.5 . . ?
H35B C35 H35C 109.5 . . ?

loop_
_geom_bond_atom_site_label_1
_geom_bond_atom_site_label_2
_geom_bond_distance
_geom_bond_site_symmetry_2
_geom_bond_publ_flag
N1 C2 1.368(2) . ?
N1 H1A 0.89(3) . ?
N1 H1B 0.85(3) . ?
C2 C7 1.408(3) . ?
C2 C3 1.409(3) . ?
C3 C4 1.378(3) . ?
C3 H3 0.9400 . ?
C4 C5 1.404(2) . ?
C4 H4 0.9400 . ?
C5 C6 1.411(3) . ?
C5 C8 1.479(2) . ?
C6 C7 1.390(3) . ?
C6 C12 1.505(3) . ?
C7 H7 0.9400 . ?
C8 O9 1.212(2) . ?
C8 O10 1.341(2) . ?
O10 C11 1.448(2) . ?
C11 H11A 0.9700 . ?
C11 H11B 0.9700 . ?
C11 H11C 0.9700 . ?
C12 O13 1.211(3) . ?
C12 O14 1.337(3) . ?
O14 C15 1.454(2) . ?
C15 H15A 0.9700 . ?
C15 H15B 0.9700 . ?
C15 H15C 0.9700 . ?
N21 C22 1.369(3) . ?
N21 H21A 0.82(3) . ?
N21 H21B 0.91(3) . ?
C22 C23 1.400(3) . ?
C22 C27 1.410(3) . ?
C23 C24 1.377(3) . ?
C23 H23 0.9400 . ?
C24 C25 1.408(2) . ?
C24 H24 0.9400 . ?
C25 C26 1.411(3) . ?
C25 C28 1.471(3) . ?
C26 C27 1.382(3) . ?
C26 C32 1.506(3) . ?
C27 H27 0.9400 . ?
C28 O29 1.214(2) . ?
C28 O30 1.342(2) . ?
O30 C31 1.449(3) . ?
C31 H31A 0.9700 . ?
C31 H31B 0.9700 . ?
C31 H31C 0.9700 . ?
C32 O33 1.209(2) . ?
C32 O34 1.339(3) . ?
O34 C35 1.449(2) . ?
C35 H35A 0.9700 . ?
C35 H35B 0.9700 . ?
C35 H35C 0.9700 . ?

loop_
_geom_hbond_atom_site_label_D
_geom_hbond_atom_site_label_H
_geom_hbond_atom_site_label_A
_geom_hbond_distance_DH
_geom_hbond_distance_HA
_geom_hbond_distance_DA
_geom_hbond_angle_DHA
_geom_hbond_site_symmetry_A
_geom_hbond_publ_flag
N1 H1A O33 0.89(3) 2.17(3) 3.054(3) 168(2) 2_676 yes
N1 H1B O29 0.85(3) 2.15(3) 2.991(3) 166(3) 1_454 yes
N21 H21A O9 0.82(3) 2.21(3) 2.958(3) 151(3) . yes
N21 H21B O13 0.91(3) 2.18(3) 3.053(3) 159(3) 2_676 yes

loop_
_geom_torsion_atom_site_label_1
_geom_torsion_atom_site_label_2
_geom_torsion_atom_site_label_3
_geom_torsion_atom_site_label_4
_geom_torsion
_geom_torsion_site_symmetry_1
_geom_torsion_site_symmetry_2
_geom_torsion_site_symmetry_3
_geom_torsion_site_symmetry_4
_geom_torsion_publ_flag
N1 C2 C3 C4 178.9(2) . . . . ?
C7 C2 C3 C4 -2.2(3) . . . . ?
C2 C3 C4 C5 1.1(3) . . . . ?
C3 C4 C5 C6 1.0(3) . . . . ?
C3 C4 C5 C8 -176.30(19) . . . . ?
C4 C5 C6 C7 -2.0(3) . . . . ?
C8 C5 C6 C7 175.39(18) . . . . ?
C4 C5 C6 C12 176.20(18) . . . . ?
C8 C5 C6 C12 -6.4(3) . . . . ?
C5 C6 C7 C2 0.9(3) . . . . ?
C12 C6 C7 C2 -177.45(19) . . . . ?
N1 C2 C7 C6 -179.9(2) . . . . ?
C3 C2 C7 C6 1.2(3) . . . . ?
C4 C5 C8 O9 174.3(2) . . . . ?
C6 C5 C8 O9 -3.0(3) . . . . ?
C4 C5 C8 O10 -4.7(3) . . . . ?
C6 C5 C8 O10 178.01(17) . . . . ?
O9 C8 O10 C11 2.0(3) . . . . ?
C5 C8 O10 C11 -178.93(17) . . . . ?
C7 C6 C12 O13 -73.5(3) . . . . ?
C5 C6 C12 O13 108.3(2) . . . . ?
C7 C6 C12 O14 101.1(2) . . . . ?
C5 C6 C12 O14 -77.2(2) . . . . ?
O13 C12 O14 C15 -3.4(3) . . . . ?
C6 C12 O14 C15 -177.92(17) . . . . ?
N21 C22 C23 C24 178.1(2) . . . . ?
C27 C22 C23 C24 -2.2(3) . . . . ?
C22 C23 C24 C25 1.1(3) . . . . ?
C23 C24 C25 C26 1.6(3) . . . . ?
C23 C24 C25 C28 -177.56(19) . . . . ?
C24 C25 C26 C27 -3.2(3) . . . . ?
C28 C25 C26 C27 176.01(18) . . . . ?
C24 C25 C26 C32 174.59(18) . . . . ?
C28 C25 C26 C32 -6.2(3) . . . . ?
C25 C26 C27 C22 2.1(3) . . . . ?
C32 C26 C27 C22 -175.85(18) . . . . ?
N21 C22 C27 C26 -179.7(2) . . . . ?
C23 C22 C27 C26 0.7(3) . . . . ?
C24 C25 C28 O29 175.9(2) . . . . ?
C26 C25 C28 O29 -3.3(3) . . . . ?
C24 C25 C28 O30 -3.6(3) . . . . ?
C26 C25 C28 O30 177.21(18) . . . . ?
O29 C28 O30 C31 -0.6(3) . . . . ?
C25 C28 O30 C31 178.91(19) . . . . ?
C27 C26 C32 O33 -76.2(3) . . . . ?
C25 C26 C32 O33 105.9(2) . . . . ?
C27 C26 C32 O34 98.3(2) . . . . ?
C25 C26 C32 O34 -79.6(2) . . . . ?
O33 C32 O34 C35 -1.5(3) . . . . ?
C26 C32 O34 C35 -176.05(16) . . . . ?
